data_2102778
loop_
_publ_author_name
'Reeswinkel, T.'
'Prinz, S.'
'Sparta, K. M.'
'Roth, G.'

_publ_section_title
;
 Synthesis and structural characterization of BaV~4~O~9~
;
_journal_coeditor_code BM5044
_journal_issue 2
_journal_name_full 'Acta Crystallographica Section B'
_journal_page_first 270
_journal_page_last 276
_journal_paper_doi 10.1107/S0108768107003734
_journal_volume 63
_journal_year 2007
_chemical_formula_moiety 'O9 V4, Ba'
_chemical_formula_sum 'Ba O9 V4'
_chemical_formula_weight 485.1
_chemical_melting_point 0
_space_group_IT_number 13
_symmetry_cell_setting monoclinic
_symmetry_space_group_name_Hall '-P 2yc'
_symmetry_space_group_name_H-M 'P 1 2/c 1'
_audit_creation_method 'WinGX routine CIF_UPDATE'
_cell_angle_alpha 90
_cell_angle_beta 111.395(11)
_cell_angle_gamma 90
_cell_formula_units_Z 2
_cell_length_a 7.6303(12)
_cell_length_b 4.9405(7)
_cell_length_c 9.3547(14)
_cell_measurement_reflns_used 7092
_cell_measurement_temperature 250.0(10)
_cell_measurement_theta_max 32.17
_cell_measurement_theta_min 2.86
_cell_volume 328.35(9)
_computing_cell_refinement 'X-AREA (Stoe, 2002)'
_computing_data_collection 'X-AREA (Stoe, 2002)'
_computing_data_reduction 'X-RED (Stoe, 1996)'
_computing_molecular_graphics 'ATOMS Version 5.1'
_computing_publication_material 'WinGX 1.64.05 (Farrugia, 1999)'
_computing_structure_refinement 'SHELXL-97 (Sheldrick, 1997)'
_computing_structure_solution 'SIR2002 (Burla et al., 2003)'
_diffrn_measured_fraction_theta_full 0.982
_diffrn_measured_fraction_theta_max 0.982
_diffrn_measurement_device '2-circle goniometer'
_diffrn_measurement_device_type 'STOE IPDS 2'
_diffrn_measurement_method 'Rotation method'
_diffrn_radiation_type MoK\a
_diffrn_radiation_wavelength 0.71073
_diffrn_reflns_av_R_equivalents 0.0442
_diffrn_reflns_limit_h_max 11
_diffrn_reflns_limit_h_min -11
_diffrn_reflns_limit_k_max 7
_diffrn_reflns_limit_k_min -7
_diffrn_reflns_limit_l_max 13
_diffrn_reflns_limit_l_min -13
_diffrn_reflns_number 5369
_diffrn_reflns_theta_full 32
_diffrn_reflns_theta_max 32
_diffrn_reflns_theta_min 2.87
_diffrn_standards_decay_% 0
_diffrn_standards_interval_count 0
_diffrn_standards_interval_time 0
_diffrn_standards_number 0
_exptl_absorpt_coefficient_mu 11.416
_exptl_absorpt_correction_T_max 0.19
_exptl_absorpt_correction_T_min 0.09
_exptl_absorpt_correction_type numerical
_exptl_absorpt_process_details 'X-SHAPE (Stoe & Cie, 1996)'
_exptl_crystal_colour 'dark blue'
_exptl_crystal_density_diffrn 4.907
_exptl_crystal_density_meas 4.907
_exptl_crystal_density_method 'not measured'
_exptl_crystal_description parallelepiped
_exptl_crystal_F_000 440
_exptl_crystal_size_max 0.24
_exptl_crystal_size_mid 0.21
_exptl_crystal_size_min 0.15
_exptl_crystal_size_rad 0
_refine_diff_density_max 0.716
_refine_diff_density_min -0.76
_refine_ls_extinction_coef 0.0087(7)
_refine_ls_extinction_expression Fc^*^=kFc[1+0.001xFc^2^\l^3^/sin(2\q)]^-1/4^
_refine_ls_extinction_method SHELXL
_refine_ls_goodness_of_fit_ref 1.408
_refine_ls_hydrogen_treatment none
_refine_ls_matrix_type full
_refine_ls_number_constraints 0
_refine_ls_number_parameters 66
_refine_ls_number_reflns 1125
_refine_ls_number_restraints 0
_refine_ls_restrained_S_all 1.408
_refine_ls_R_factor_gt 0.0222
_refine_ls_shift/su_max 0
_refine_ls_structure_factor_coef Fsqd
_refine_ls_weighting_details 'calc w=1/[\s^2^(Fo^2^)+(0.0100P)^2^+0.0000P] where P=(Fo^2^+2Fc^2^)/3'
_refine_ls_weighting_scheme calc
_refine_ls_wR_factor_ref 0.038
_reflns_number_gt 1025
_reflns_number_total 1125
_reflns_threshold_expression >2sigma(I)
_cod_data_source_file bm5044.cif
_cod_data_source_block BaV4O9_250K
_cod_depositor_comments
;
The following automatic conversions were performed:
'_exptl_absorpt_correction_type' value 'Numerical' changed to 'numerical'
according to '/home/saulius/struct/CIF-dictionaries/cif_core.dic'
dictionary named 'cif_core.dic' version 2.4.1 from 2010-06-29.

Automatic conversion script
Id: cif_fix_enum 1527 2010-12-29 10:47:43Z saulius 

The following automatic conversions were performed:

'_exptl_absorpt_correction_type' value 'Numerical' changed to
'numerical' according to
/home/saulius/struct/CIF-dictionaries/cif_core.dic dictionary named
'cif_core.dic' version 2.4.1 from 2010-06-29.

Automatic conversion script
Id: cif_fix_values 1715 2011-07-08 13:25:40Z adriana 
;
_cod_database_code 2102778

loop_
_symmetry_equiv_pos_as_xyz
'x, y, z'
'-x, y, -z+1/2'
'-x, -y, -z'
'x, -y, z-1/2'

loop_
_atom_site_type_symbol
_atom_site_label
_atom_site_fract_x
_atom_site_fract_y
_atom_site_fract_z
_atom_site_U_iso_or_equiv
_atom_site_adp_type
_atom_site_calc_flag
_atom_site_refinement_flags
_atom_site_occupancy
Ba Ba1 0 0.34046(5) 0.25 0.00928(7) Uani d S 1
V V1 0.57371(6) 0.25063(9) 0.45061(5) 0.00519(9) Uani d . 1
V V2 0.68899(6) 0.77267(9) 0.34971(5) 0.00521(9) Uani d . 1
O O1 0.8919(3) 0.8673(4) 0.3484(2) 0.0099(3) Uani d . 1
O O2 0.7700(2) 0.4151(4) 0.4463(2) 0.0074(3) Uani d . 1
O O3 0.5809(2) 0.4151(4) 0.64559(19) 0.0062(3) Uani d . 1
O O4 0.6741(2) 0.9087(4) 0.5410(2) 0.0058(3) Uani d . 1
O O5 0.5 0.0599(5) 0.25 0.0055(4) Uani d S 1

loop_
_atom_site_aniso_label
_atom_site_aniso_U_11
_atom_site_aniso_U_22
_atom_site_aniso_U_33
_atom_site_aniso_U_12
_atom_site_aniso_U_13
_atom_site_aniso_U_23
Ba1 0.00998(10) 0.00815(11) 0.00977(10) 0 0.00367(7) 0
V1 0.00716(18) 0.00415(18) 0.00448(17) -0.00072(13) 0.00242(14) -0.00003(13)
V2 0.00591(17) 0.0050(2) 0.00470(17) -0.00042(12) 0.00198(13) 0.00028(13)
O1 0.0092(7) 0.0103(9) 0.0106(8) -0.0010(7) 0.0040(6) 0.0006(7)
O2 0.0083(7) 0.0063(8) 0.0078(7) -0.0001(6) 0.0032(6) 0.0019(6)
O3 0.0092(7) 0.0058(8) 0.0033(7) 0.0009(6) 0.0020(6) 0.0003(6)
O4 0.0072(7) 0.0045(8) 0.0057(7) 0.0007(6) 0.0025(6) 0.0003(6)
O5 0.0092(10) 0.0051(11) 0.0019(10) 0 0.0015(8) 0

loop_
_atom_type_symbol
_atom_type_description
_atom_type_scat_dispersion_real
_atom_type_scat_dispersion_imag
_atom_type_scat_source
O O 0.0106 0.006 'International Tables Vol C Tables 4.2.6.8 and 6.1.1.4'
V V 0.3005 0.5294 'International Tables Vol C Tables 4.2.6.8 and 6.1.1.4'
Ba Ba -0.3244 2.2819 'International Tables Vol C Tables 4.2.6.8 and 6.1.1.4'

loop_
_geom_angle_atom_site_label_1
_geom_angle_atom_site_label_2
_geom_angle_atom_site_label_3
_geom_angle_site_symmetry_1
_geom_angle_site_symmetry_3
_geom_angle
O1 Ba1 O1 2_645 1_445 63.36(8)
O1 Ba1 O4 2_645 4_465 72.13(5)
O1 Ba1 O4 1_445 4_465 64.22(6)
O1 Ba1 O4 2_645 3_666 64.22(5)
O1 Ba1 O4 1_445 3_666 72.13(5)
O4 Ba1 O4 4_465 3_666 128.32(8)
O1 Ba1 O1 2_645 1_455 177.32(4)
O1 Ba1 O1 1_445 1_455 119.31(6)
O4 Ba1 O1 4_465 1_455 108.79(5)
O4 Ba1 O1 3_666 1_455 116.12(5)
O1 Ba1 O1 2_645 2_655 119.31(6)
O1 Ba1 O1 1_445 2_655 177.32(4)
O4 Ba1 O1 4_465 2_655 116.12(5)
O4 Ba1 O1 3_666 2_655 108.79(5)
O1 Ba1 O1 1_455 2_655 58.01(7)
O1 Ba1 O2 2_645 2_655 65.41(5)
O1 Ba1 O2 1_445 2_655 128.75(6)
O4 Ba1 O2 4_465 2_655 101.21(5)
O4 Ba1 O2 3_666 2_655 85.01(5)
O1 Ba1 O2 1_455 2_655 111.91(5)
O1 Ba1 O2 2_655 2_655 53.92(5)
O1 Ba1 O2 2_645 1_455 128.75(6)
O1 Ba1 O2 1_445 1_455 65.41(5)
O4 Ba1 O2 4_465 1_455 85.01(5)
O4 Ba1 O2 3_666 1_455 101.21(5)
O1 Ba1 O2 1_455 1_455 53.92(5)
O1 Ba1 O2 2_655 1_455 111.91(5)
O2 Ba1 O2 2_655 1_455 165.83(8)
O1 Ba1 O2 2_645 3_666 121.16(6)
O1 Ba1 O2 1_445 3_666 99.72(5)
O4 Ba1 O2 4_465 3_666 153.60(5)
O4 Ba1 O2 3_666 3_666 57.02(5)
O1 Ba1 O2 1_455 3_666 59.10(5)
O1 Ba1 O2 2_655 3_666 78.95(5)
O2 Ba1 O2 2_655 3_666 105.11(5)
O2 Ba1 O2 1_455 3_666 68.89(6)
O1 Ba1 O2 2_645 4_465 99.72(5)
O1 Ba1 O2 1_445 4_465 121.16(6)
O4 Ba1 O2 4_465 4_465 57.02(5)
O4 Ba1 O2 3_666 4_465 153.60(5)
O1 Ba1 O2 1_455 4_465 78.95(5)
O1 Ba1 O2 2_655 4_465 59.10(5)
O2 Ba1 O2 2_655 4_465 68.89(6)
O2 Ba1 O2 1_455 4_465 105.11(5)
O2 Ba1 O2 3_666 4_465 132.45(7)
O1 Ba1 O3 2_645 3_666 91.98(5)
O1 Ba1 O3 1_445 3_666 127.16(5)
O4 Ba1 O3 4_465 3_666 154.17(4)
O4 Ba1 O3 3_666 3_666 55.04(5)
O1 Ba1 O3 1_455 3_666 86.26(5)
O1 Ba1 O3 2_655 3_666 53.77(5)
O2 Ba1 O3 2_655 3_666 53.08(5)
O2 Ba1 O3 1_455 3_666 120.55(5)
O2 Ba1 O3 3_666 3_666 52.22(4)
O2 Ba1 O3 4_465 3_666 108.06(5)
O1 Ba1 O3 2_645 4_465 127.16(5)
O1 Ba1 O3 1_445 4_465 91.98(5)
O4 Ba1 O3 4_465 4_465 55.04(5)
O4 Ba1 O3 3_666 4_465 154.17(4)
O1 Ba1 O3 1_455 4_465 53.77(5)
O1 Ba1 O3 2_655 4_465 86.26(5)
O2 Ba1 O3 2_655 4_465 120.55(5)
O2 Ba1 O3 1_455 4_465 53.08(5)
O2 Ba1 O3 3_666 4_465 108.06(5)
O2 Ba1 O3 4_465 4_465 52.22(4)
O3 Ba1 O3 3_666 4_465 135.93(7)
O2 V1 O4 . 1_545 102.45(8)
O2 V1 O3 . . 95.53(8)
O4 V1 O3 1_545 . 94.77(8)
O2 V1 O5 . . 98.67(7)
O4 V1 O5 1_545 . 85.90(9)
O3 V1 O5 . . 165.30(6)
O2 V1 O3 . 3_666 88.59(8)
O4 V1 O3 1_545 3_666 168.95(7)
O3 V1 O3 . 3_666 83.75(7)
O5 V1 O3 . 3_666 92.78(8)
O2 V1 O4 . 3_666 174.01(8)
O4 V1 O4 1_545 3_666 82.65(8)
O3 V1 O4 . 3_666 80.79(7)
O5 V1 O4 . 3_666 84.73(6)
O3 V1 O4 3_666 3_666 86.31(7)
O2 V1 O3 . 4_565 57.01(7)
O4 V1 O3 1_545 4_565 133.51(6)
O3 V1 O3 . 4_565 125.82(3)
O5 V1 O3 . 4_565 60.77(7)
O3 V1 O3 3_666 4_565 53.47(7)
O4 V1 O3 3_666 4_565 121.53(6)
O2 V1 O4 . . 55.26(7)
O4 V1 O4 1_545 . 136.04(8)
O3 V1 O4 . . 56.39(6)
O5 V1 O4 . . 130.75(7)
O3 V1 O4 3_666 . 51.11(6)
O4 V1 O4 3_666 . 118.83(5)
O3 V1 O4 4_565 . 70.26(4)
O2 V1 O5 . 3_656 129.63(6)
O4 V1 O5 1_545 3_656 53.27(6)
O3 V1 O5 . 3_656 52.13(7)
O5 V1 O5 . 3_656 119.11(3)
O3 V1 O5 3_666 3_656 118.96(6)
O4 V1 O5 3_666 3_656 51.23(5)
O3 V1 O5 4_565 3_656 171.57(4)
O4 V1 O5 . 3_656 108.51(5)
O2 V1 O1 . 1_545 63.17(7)
O4 V1 O1 1_545 1_545 55.60(6)
O3 V1 O1 . 1_545 133.60(6)
O5 V1 O1 . 1_545 57.86(4)
O3 V1 O1 3_666 1_545 132.05(6)
O4 V1 O1 3_666 1_545 122.75(6)
O3 V1 O1 4_565 1_545 78.60(5)
O4 V1 O1 . 1_545 118.42(5)
O5 V1 O1 3_656 1_545 108.73(5)
O2 V1 O3 . 3_656 130.82(7)
O4 V1 O3 1_545 3_656 47.83(6)
O3 V1 O3 . 3_656 121.08(5)
O5 V1 O3 . 3_656 50.15(7)
O3 V1 O3 3_666 3_656 124.17(7)
O4 V1 O3 3_666 3_656 55.05(6)
O3 V1 O3 4_565 3_656 110.90(3)
O4 V1 O3 . 3_656 173.67(4)
O5 V1 O3 3_656 3_656 69.38(5)
O1 V1 O3 1_545 3_656 67.73(4)
O2 V1 O2 . 3_666 121.87(5)
O4 V1 O2 1_545 3_666 120.67(6)
O3 V1 O2 . 3_666 47.74(6)
O5 V1 O2 . 3_666 119.91(4)
O3 V1 O2 3_666 3_666 51.07(5)
O4 V1 O2 3_666 3_666 52.22(6)
O3 V1 O2 4_565 3_666 104.49(5)
O4 V1 O2 . 3_666 66.61(4)
O5 V1 O2 3_656 3_666 67.90(4)
O1 V1 O2 1_545 3_666 174.92(5)
O3 V1 O2 3_656 3_666 107.26(4)
O2 V1 O1 . 4_566 80.74(7)
O4 V1 O1 1_545 4_566 53.42(7)
O3 V1 O1 . 4_566 49.13(6)
O5 V1 O1 . 4_566 137.36(7)
O3 V1 O1 3_666 4_566 129.64(6)
O4 V1 O1 3_666 4_566 100.14(6)
O3 V1 O1 4_565 4_566 137.63(5)
O4 V1 O1 . 4_566 83.88(5)
O5 V1 O1 3_656 4_566 48.98(3)
O1 V1 O1 1_545 4_566 85.54(4)
O3 V1 O1 3_656 4_566 98.50(5)
O2 V1 O1 3_666 4_566 94.59(4)
O2 V1 O2 . 2_655 100.02(7)
O4 V1 O2 1_545 2_655 130.22(6)
O3 V1 O2 . 2_655 126.47(6)
O5 V1 O2 . 2_655 46.95(7)
O3 V1 O2 3_666 2_655 46.22(6)
O4 V1 O2 3_666 2_655 78.65(6)
O4 V1 O2 . 2_655 92.97(4)
O5 V1 O2 3_656 2_655 129.85(3)
O1 V1 O2 1_545 2_655 98.70(4)
O3 V1 O2 3_656 2_655 84.33(4)
O2 V1 O2 3_666 2_655 81.29(4)
O1 V1 O2 4_566 2_655 175.58(4)
O2 V1 O1 . 3_766 46.18(7)
O4 V1 O1 1_545 3_766 58.12(6)
O3 V1 O1 . 3_766 86.79(6)
O5 V1 O1 . 3_766 105.83(4)
O3 V1 O1 3_666 3_766 132.49(6)
O4 V1 O1 3_666 3_766 137.65(6)
O3 V1 O1 4_565 3_766 98.52(4)
O4 V1 O1 . 3_766 85.44(4)
O5 V1 O1 3_656 3_766 89.63(3)
O1 V1 O1 1_545 3_766 48.11(6)
O3 V1 O1 3_656 3_766 100.40(4)
O2 V1 O1 3_666 3_766 134.24(4)
O1 V1 O1 4_566 3_766 44.96(5)
O2 V1 O1 2_655 3_766 138.03(4)
O2 V1 O1 . 2_645 138.51(7)
O4 V1 O1 1_545 2_645 90.06(6)
O3 V1 O1 . 2_645 123.00(6)
O3 V1 O1 3_666 2_645 81.67(6)
O3 V1 O1 4_565 2_645 85.70(4)
O4 V1 O1 . 2_645 132.62(4)
O5 V1 O1 3_656 2_645 89.49(4)
O1 V1 O1 1_545 2_645 94.54(5)
O2 V1 O1 3_666 2_645 81.77(4)
O1 V1 O1 4_566 2_645 134.96(3)
O2 V1 O1 2_655 2_645 46.28(4)
O1 V1 O1 3_766 2_645 139.60(3)
O1 V2 O4 . . 106.41(9)
O1 V2 O2 . . 96.93(9)
O4 V2 O2 . . 90.11(8)
O1 V2 O5 . 1_565 108.72(9)
O4 V2 O5 . 1_565 84.83(6)
O2 V2 O5 . 1_565 154.26(7)
O1 V2 O3 . 4_565 100.85(8)
O4 V2 O3 . 4_565 152.68(7)
O2 V2 O3 . 4_565 88.46(8)
O5 V2 O3 1_565 4_565 84.72(7)
O1 V2 O3 . 3_666 172.63(9)
O4 V2 O3 . 3_666 76.51(7)
O2 V2 O3 . 3_666 76.17(7)
O5 V2 O3 1_565 3_666 78.11(6)
O3 V2 O3 4_565 3_666 76.66(8)
O1 V2 O4 . 4_575 65.07(8)
O4 V2 O4 . 4_575 130.67(3)
O2 V2 O4 . 4_575 137.84(6)
O5 V2 O4 1_565 4_575 57.03(3)
O3 V2 O4 4_565 4_575 60.71(6)
O3 V2 O4 3_666 4_575 118.41(6)
O1 V2 O2 . 1_565 68.93(8)
O4 V2 O2 . 1_565 59.03(6)
O2 V2 O2 . 1_565 137.64(8)
O5 V2 O2 1_565 1_565 58.31(6)
O3 V2 O2 4_565 1_565 132.52(6)
O3 V2 O2 3_666 1_565 117.92(6)
O4 V2 O2 4_575 1_565 73.73(5)
O1 V2 O3 . . 129.06(8)
O4 V2 O3 . . 50.38(6)
O2 V2 O3 . . 48.38(6)
O5 V2 O3 1_565 . 112.13(4)
O3 V2 O3 4_565 . 111.83(4)
O3 V2 O3 3_666 . 47.63(6)
O4 V2 O3 4_575 . 165.86(4)
O2 V2 O3 1_565 . 109.41(4)
O1 V2 O4 . 3_676 134.72(8)
O2 V2 O4 . 3_676 113.63(6)
O5 V2 O4 1_565 3_676 47.93(3)
O3 V2 O4 4_565 3_676 112.07(6)
O3 V2 O4 3_666 3_676 51.97(5)
O4 V2 O4 4_575 3_676 104.84(5)
O2 V2 O4 1_565 3_676 65.96(4)
O3 V2 O4 . 3_676 65.65(4)
O1 V2 O4 . 2_655 107.99(7)
O4 V2 O4 . 2_655 124.14(6)
O2 V2 O4 . 2_655 126.95(6)
O3 V2 O4 3_666 2_655 74.93(5)
O2 V2 O4 1_565 2_655 95.30(4)
O3 V2 O4 . 2_655 122.55(4)
O4 V2 O4 3_676 2_655 80.17(4)
O1 V2 O5 . . 122.99(8)
O4 V2 O5 . . 113.64(6)
O2 V2 O5 . . 46.37(6)
O5 V2 O5 1_565 . 113.60(4)
O3 V2 O5 4_565 . 49.45(5)
O3 V2 O5 3_666 . 50.19(5)
O4 V2 O5 4_575 . 110.12(4)
O2 V2 O5 1_565 . 168.08(3)
O3 V2 O5 . . 64.08(3)
O4 V2 O5 3_676 . 102.16(3)
O4 V2 O5 2_655 . 81.22(3)
O1 V2 O1 . 3_776 48.03(9)
O4 V2 O1 . 3_776 58.58(6)
O2 V2 O1 . 3_776 92.31(7)
O5 V2 O1 1_565 3_776 106.26(6)
O3 V2 O1 4_565 3_776 148.74(6)
O3 V2 O1 3_666 3_776 133.73(5)
O4 V2 O1 4_575 3_776 100.28(5)
O2 V2 O1 1_565 3_776 47.97(5)
O3 V2 O1 . 3_776 91.42(4)
O4 V2 O1 3_676 3_776 96.19(4)
O4 V2 O1 2_655 3_776 138.84(4)
O5 V2 O1 . 3_776 138.64(4)
O4 V2 O2 . 3_766 92.17(6)
O2 V2 O2 . 3_766 58.37(7)
O5 V2 O2 1_565 3_766 146.86(6)
O3 V2 O2 4_565 3_766 110.06(6)
O3 V2 O2 3_666 3_766 133.23(6)
O4 V2 O2 4_575 3_766 103.47(4)
O2 V2 O2 1_565 3_766 92.01(4)
O3 V2 O2 . 3_766 90.31(4)
O4 V2 O2 3_676 3_766 136.82(4)
O4 V2 O2 2_655 3_766 141.03(4)
O5 V2 O2 . 3_766 97.85(3)
O1 V2 O2 3_776 3_766 46.79(4)
O1 V2 O2 . 2_655 136.05(7)
O4 V2 O2 . 2_655 117.23(6)
O2 V2 O2 . 2_655 88.30(8)
O5 V2 O2 1_565 2_655 71.90(6)
O4 V2 O2 4_575 2_655 82.00(4)
O2 V2 O2 1_565 2_655 130.15(4)
O3 V2 O2 . 2_655 85.84(4)
O4 V2 O2 3_676 2_655 79.73(4)
O1 V2 O2 3_776 2_655 175.75(4)
O2 V2 O2 3_766 2_655 136.35(2)
O1 V2 O2 . 4_565 66.30(7)
O4 V2 O2 . 4_565 171.42(6)
O2 V2 O2 . 4_565 95.19(5)
O5 V2 O2 1_565 4_565 93.20(3)
O3 V2 O2 3_666 4_565 111.29(5)
O2 V2 O2 1_565 4_565 112.93(4)
O3 V2 O2 . 4_565 137.51(4)
O4 V2 O2 3_676 4_565 137.19(4)
O4 V2 O2 2_655 4_565 57.04(4)
O5 V2 O2 . 4_565 74.80(3)
O1 V2 O2 3_776 4_565 114.33(4)
O2 V2 O2 3_766 4_565 84.91(4)
O2 V2 O2 2_655 4_565 69.78(4)
V2 O1 Ba1 . 1_665 130.68(11)
V2 O1 Ba1 . 1_655 97.09(9)
Ba1 O1 Ba1 1_665 1_655 119.31(6)
V2 O1 V1 . 1_565 52.45(6)
Ba1 O1 V1 1_665 1_565 87.34(6)
Ba1 O1 V1 1_655 1_565 149.49(7)
V2 O1 V1 . 4_565 71.43(7)
Ba1 O1 V1 1_665 4_565 87.91(5)
Ba1 O1 V1 1_655 4_565 72.73(4)
V1 O1 V1 1_565 4_565 95.45(5)
V2 O1 V2 . 3_776 131.97(9)
Ba1 O1 V2 1_665 3_776 65.26(4)
Ba1 O1 V2 1_655 3_776 112.46(6)
V1 O1 V2 1_565 3_776 91.33(5)
V1 O1 V2 4_565 3_776 152.00(6)
V2 O1 V1 . 3_766 142.62(10)
Ba1 O1 V1 1_665 3_766 84.19(5)
Ba1 O1 V1 1_655 3_766 69.89(4)
V1 O1 V1 1_565 3_766 131.89(6)
V1 O1 V1 4_565 3_766 131.28(5)
V2 O1 V1 . 2_665 62.97(6)
Ba1 O1 V1 1_665 2_665 70.69(4)
Ba1 O1 V1 1_655 2_665 117.53(6)
V1 O1 V1 1_565 2_665 54.35(3)
V1 O1 V1 4_565 2_665 45.04(3)
V2 O1 V1 3_776 2_665 124.71(6)
V1 O1 V1 3_766 2_665 154.29(6)
V1 O2 V2 . . 107.67(9)
V1 O2 Ba1 . 1_655 131.96(9)
V2 O2 Ba1 . 1_655 89.16(6)
V1 O2 Ba1 . 3_666 112.49(8)
V2 O2 Ba1 . 3_666 92.89(7)
Ba1 O2 Ba1 1_655 3_666 111.11(6)
V1 O2 V2 . 1_545 58.20(6)
V2 O2 V2 . 1_545 137.64(8)
Ba1 O2 V2 1_655 1_545 78.83(4)
Ba1 O2 V2 3_666 1_545 129.39(6)
V1 O2 V1 . 3_666 58.13(5)
V2 O2 V1 . 3_666 64.28(5)
Ba1 O2 V1 1_655 3_666 152.80(7)
Ba1 O2 V1 3_666 3_666 77.77(4)
V2 O2 V1 1_545 3_666 116.31(5)
V1 O2 V1 . 2_655 67.79(6)
V2 O2 V1 . 2_655 75.73(6)
Ba1 O2 V1 1_655 2_655 73.86(4)
Ba1 O2 V1 3_666 2_655 167.73(7)
V2 O2 V1 1_545 2_655 61.91(3)
V1 O2 V1 3_666 2_655 92.92(4)
V1 O2 V2 . 3_766 129.81(8)
V2 O2 V2 . 3_766 121.63(7)
Ba1 O2 V2 1_655 3_766 61.74(3)
Ba1 O2 V2 3_666 3_766 59.48(3)
V2 O2 V2 1_545 3_766 87.99(4)
V1 O2 V2 3_666 3_766 136.50(5)
V1 O2 V2 2_655 3_766 130.54(5)
V1 O2 V2 . 2_655 70.99(6)
Ba1 O2 V2 1_655 2_655 101.03(5)
Ba1 O2 V2 3_666 2_655 122.75(6)
V2 O2 V2 1_545 2_655 101.92(5)
V1 O2 V2 3_666 2_655 55.26(3)
V1 O2 V2 2_655 2_655 45.11(2)
V2 O2 V2 3_766 2_655 158.41(5)
V1 O2 V2 . 4_566 56.75(5)
V2 O2 V2 . 4_566 119.35(7)
Ba1 O2 V2 1_655 4_566 147.92(6)
Ba1 O2 V2 3_666 4_566 57.12(3)
V2 O2 V2 1_545 4_566 87.64(4)
V1 O2 V2 3_666 4_566 58.80(3)
V1 O2 V2 2_655 4_566 124.55(5)
V2 O2 V2 3_766 4_566 89.10(4)
V2 O2 V2 2_655 4_566 110.22(4)
V1 O3 V2 . 4_566 123.36(9)
V1 O3 V1 . 3_666 96.25(7)
V2 O3 V1 4_566 3_666 139.86(9)
V1 O3 V2 . 3_666 97.45(8)
V2 O3 V2 4_566 3_666 81.60(6)
V1 O3 V2 3_666 3_666 87.53(7)
V1 O3 Ba1 . 3_666 97.13(6)
V2 O3 Ba1 4_566 3_666 82.35(6)
V1 O3 Ba1 3_666 3_666 100.42(7)
V2 O3 Ba1 3_666 3_666 162.52(7)
V1 O3 V1 . 4_566 173.89(8)
V2 O3 V1 4_566 4_566 62.74(5)
V1 O3 V1 3_666 4_566 77.75(6)
V2 O3 V1 3_666 4_566 83.52(5)
Ba1 O3 V1 3_666 4_566 83.02(4)
V1 O3 V1 . 3_656 58.92(5)
V2 O3 V1 4_566 3_656 78.08(6)
V1 O3 V1 3_666 3_656 124.17(7)
V2 O3 V1 3_666 3_656 53.04(4)
Ba1 O3 V1 3_666 3_656 129.42(5)
V1 O3 V1 4_566 3_656 125.44(5)
V1 O3 V2 . . 55.50(4)
V2 O3 V2 4_566 . 145.29(7)
V1 O3 V2 3_666 . 61.58(4)
V2 O3 V2 3_666 . 132.37(6)
Ba1 O3 V2 3_666 . 64.60(3)
V1 O3 V2 4_566 . 119.64(6)
V1 O3 V2 3_656 . 114.28(5)
V1 O4 V2 1_565 . 92.68(8)
V1 O4 V1 1_565 3_666 97.35(8)
V2 O4 V1 . 3_666 105.23(8)
V1 O4 Ba1 1_565 3_666 142.92(9)
V2 O4 Ba1 . 3_666 98.83(7)
V1 O4 Ba1 3_666 3_666 113.12(7)
V1 O4 V2 1_565 4_576 81.04(6)
V2 O4 V2 . 4_576 169.90(9)
V1 O4 V2 3_666 4_576 83.52(5)
Ba1 O4 V2 3_666 4_576 81.92(5)
V1 O4 V1 1_565 . 136.04(8)
V2 O4 V1 . . 61.51(5)
V1 O4 V1 3_666 . 61.17(5)
Ba1 O4 V1 3_666 . 79.38(5)
V2 O4 V1 4_576 . 128.26(6)
V1 O4 V2 1_565 3_676 61.38(5)
V2 O4 V2 . 3_676 135.27(7)
V1 O4 V2 3_666 3_676 49.96(4)
Ba1 O4 V2 3_666 3_676 124.18(6)
V2 O4 V2 4_576 3_676 47.60(3)
V1 O4 V2 . 3_676 111.11(5)
V1 O4 V2 1_565 2_655 72.22(5)
V2 O4 V2 . 2_655 46.81(4)
V1 O4 V2 3_666 2_655 67.06(5)
Ba1 O4 V2 3_666 2_655 138.31(6)
V2 O4 V2 4_576 2_655 136.46(5)
V1 O4 V2 . 2_655 64.18(3)
V2 O4 V2 3_676 2_655 89.08(4)
V1 O5 V1 . 2_655 123.43(14)
V1 O5 V2 . 2_645 133.27(5)
V1 O5 V2 2_655 2_645 89.34(3)
V1 O5 V2 . 1_545 89.34(3)
V1 O5 V2 2_655 1_545 133.27(5)
V2 O5 V2 2_645 1_545 89.35(11)
V1 O5 V1 . 4 155.800(19)
V1 O5 V1 2_655 4 60.89(3)
V2 O5 V1 2_645 4 66.69(4)
V2 O5 V1 1_545 4 75.92(5)
V1 O5 V1 . 3_656 60.89(3)
V1 O5 V1 2_655 3_656 155.800(19)
V2 O5 V1 2_645 3_656 75.92(5)
V2 O5 V1 1_545 3_656 66.69(4)
V1 O5 V1 4 3_656 126.62(8)
V1 O5 V2 . . 51.42(6)
V1 O5 V2 2_655 . 75.12(8)
V2 O5 V2 2_645 . 157.04(7)
V2 O5 V2 1_545 . 113.60(4)
V1 O5 V2 4 . 117.22(4)
V1 O5 V2 3_656 . 112.16(3)
V1 O5 V2 . 2_655 75.12(8)
V1 O5 V2 2_655 2_655 51.42(6)
V2 O5 V2 2_645 2_655 113.60(4)
V2 O5 V2 1_545 2_655 157.04(7)
V1 O5 V2 4 2_655 112.16(3)
V1 O5 V2 3_656 2_655 117.22(4)

loop_
_geom_bond_atom_site_label_1
_geom_bond_atom_site_label_2
_geom_bond_site_symmetry_2
_geom_bond_distance
Ba1 O1 2_645 2.747(2)
Ba1 O1 1_445 2.747(2)
Ba1 O4 4_465 2.8242(18)
Ba1 O4 3_666 2.8242(18)
Ba1 O1 1_455 2.976(2)
Ba1 O1 2_655 2.976(2)
Ba1 O2 2_655 2.9898(17)
Ba1 O2 1_455 2.9898(17)
Ba1 O2 3_666 2.9957(19)
Ba1 O2 4_465 2.9957(19)
Ba1 O3 3_666 3.2189(18)
Ba1 O3 4_465 3.2189(18)
V1 O2 . 1.7172(18)
V1 O4 1_545 1.9190(19)
V1 O3 . 1.9792(17)
V1 O5 . 1.9890(14)
V1 O3 3_666 2.0381(19)
V1 O4 3_666 2.0758(18)
V1 V2 1_545 2.8012(7)
V1 V2 . 2.9870(7)
V1 V1 3_666 2.9915(9)
V1 V1 3_656 3.0018(9)
V1 V2 3_666 3.2019(7)
V1 O3 4_565 3.3145(18)
V1 O4 . 3.376(2)
V1 O5 3_656 3.4151(13)
V1 O1 1_545 3.477(2)
V1 O3 3_656 3.499(2)
V1 V1 2_655 3.5031(10)
V1 V2 4_566 3.5114(8)
V1 O2 3_666 3.5187(18)
V1 V2 2_645 3.6576(7)
V1 O1 4_566 3.673(2)
V1 O2 2_655 3.771(2)
V1 V2 2_655 3.8018(7)
V1 O1 3_766 3.861(2)
V1 Ba1 3_666 3.9823(7)
V1 O1 2_645 4.097(2)
V1 Ba1 1_655 4.3304(7)
V1 Ba1 3_656 4.5062(7)
V1 V1 1_545 4.9405(7)
V1 V1 1_565 4.9405(7)
V1 V2 3_766 5.2426(11)
V1 V1 4_566 5.2867(8)
V1 V1 4_565 5.2867(8)
V1 V1 4 5.2925(8)
V1 V1 4_556 5.2925(8)
V1 V2 3_676 5.7899(8)
V1 V2 4_576 5.9666(9)
V1 V2 3_656 5.9832(9)
V1 V2 4_565 5.9994(10)
V1 V1 2_645 6.0564(8)
V1 V1 2_665 6.0564(8)
V1 V1 2_656 6.1023(12)
V1 V2 4_556 6.1544(9)
V2 O1 . 1.6217(19)
V2 O4 . 1.9529(18)
V2 O2 . 1.978(2)
V2 O5 1_565 1.995(2)
V2 O3 4_565 2.0095(18)
V2 O3 3_666 2.2735(18)
V2 V1 1_565 2.8012(7)
V2 V2 2_655 2.8059(10)
V2 V1 3_666 3.2019(7)
V2 O4 4_575 3.2548(18)
V2 O2 1_565 3.296(2)
V2 V1 4_565 3.5114(8)
V2 Ba1 1_655 3.5604(6)
V2 O3 . 3.6233(18)
V2 O4 3_676 3.6422(18)
V2 V1 2_665 3.6576(7)
V2 Ba1 3_666 3.6719(8)
V2 O4 2_655 3.7543(19)
V2 O5 . 3.791(3)
V2 V1 2_655 3.8018(7)
V2 O1 3_776 3.844(2)
V2 O2 3_766 3.9745(19)
V2 O2 2_655 3.997(2)
V2 Ba1 1_665 3.9982(6)
V2 O2 4_565 4.1457(18)
V2 V2 1_545 4.9405(7)
V2 V2 1_565 4.9405(7)
V2 V2 3_776 5.0736(11)
V2 V2 4_576 5.1887(7)
V2 V2 4_575 5.1887(8)
V2 V2 3_676 5.2141(10)
V2 V1 3_766 5.2426(11)
V2 V2 3_766 5.2873(11)
V2 V2 4_565 5.3979(8)
V2 V2 4_566 5.3979(8)
V2 V2 3_666 5.4222(10)
V2 V2 2_645 5.6817(8)
V2 V2 2_665 5.6817(8)
V2 V2 2_755 5.6979(11)
V2 V1 3_676 5.7899(9)
V2 V1 4_575 5.9666(9)
V2 V1 3_656 5.9832(9)
V2 V1 4_566 5.9994(10)
V2 V1 4 6.1544(9)
O1 Ba1 1_665 2.747(2)
O1 Ba1 1_655 2.976(2)
O1 V1 1_565 3.477(2)
O1 V1 4_565 3.673(2)
O1 V2 3_776 3.844(2)
O1 V1 3_766 3.861(2)
O1 V1 2_665 4.097(2)
O2 Ba1 1_655 2.9898(17)
O2 Ba1 3_666 2.9957(19)
O2 V2 1_545 3.296(2)
O2 V1 3_666 3.5187(18)
O2 V1 2_655 3.771(2)
O2 V2 3_766 3.9745(19)
O2 V2 2_655 3.997(2)
O2 V2 4_566 4.1458(18)
O3 V2 4_566 2.0095(18)
O3 V1 3_666 2.0381(19)
O3 V2 3_666 2.2735(18)
O3 Ba1 3_666 3.2189(18)
O3 V1 4_566 3.3145(18)
O3 V1 3_656 3.499(2)
O4 V1 1_565 1.9190(19)
O4 V1 3_666 2.0758(18)
O4 Ba1 3_666 2.8242(18)
O4 V2 4_576 3.2548(18)
O4 V2 3_676 3.6422(17)
O4 V2 2_655 3.7543(19)
O5 V1 2_655 1.9890(14)
O5 V2 2_645 1.995(2)
O5 V2 1_545 1.995(2)
O5 V1 4 3.4151(13)
O5 V1 3_656 3.4151(13)
O5 V2 2_655 3.791(3)
